data_1566331
loop_
_publ_author_name
'You, Shiqi'
'Ruan, Mengyao'
'Lu, Cuifen'
'Liu, Li'
'Weng, Yue'
'Yang, Guichun'
'Wang, Shengchun'
'Alhumade, Hesham'
'Lei, Aiwen'
'Gao, Meng'

_publ_section_title
;
 Paired electrolysis enabled annulation for the quinolyl-modification of
 bioactive molecules
;
_journal_issue 8
_journal_name_full 'Chemical Science'
_journal_page_first 2310
_journal_page_last 2316
_journal_paper_doi 10.1039/D1SC06757E
_journal_volume 13
_journal_year 2022
_chemical_absolute_configuration rmad
_chemical_formula_moiety 'C24 H29 N O6'
_chemical_formula_sum 'C24 H29 N O6'
_chemical_formula_weight 427.48
_space_group_crystal_system monoclinic
_space_group_IT_number 4
_space_group_name_Hall 'P 2yb'
_space_group_name_H-M_alt 'P 1 21 1'
_atom_sites_solution_hydrogens geom
_atom_sites_solution_primary dual
_audit_block_doi 10.5517/ccdc.csd.cc27t90d
_audit_creation_date 2021-01-21
_audit_creation_method
;
Olex2 1.2
(compiled 2018.05.29 svn.r3508 for OlexSys, GUI svn.r5506)
;
_audit_update_record
;
2021-04-25 deposited with the CCDC.	2022-01-27 downloaded from the CCDC.
;
_cell_angle_alpha 90
_cell_angle_beta 93.6740(10)
_cell_angle_gamma 90
_cell_formula_units_Z 2
_cell_length_a 8.42220(10)
_cell_length_b 8.60860(10)
_cell_length_c 15.5730(2)
_cell_measurement_reflns_used 10704
_cell_measurement_temperature 100.00(10)
_cell_measurement_theta_max 73.8790
_cell_measurement_theta_min 2.8260
_cell_volume 1126.77(2)
_computing_cell_refinement 'CrysAlisPro 1.171.39.34b (Rigaku OD, 2017)'
_computing_data_collection 'CrysAlisPro 1.171.39.34b (Rigaku OD, 2017)'
_computing_data_reduction 'CrysAlisPro 1.171.39.34b (Rigaku OD, 2017)'
_computing_molecular_graphics 'Olex2 (Dolomanov et al., 2009)'
_computing_publication_material 'Olex2 (Dolomanov et al., 2009)'
_computing_structure_refinement 'ShelXL (Sheldrick, 2015)'
_computing_structure_solution 'ShelXT (Sheldrick, 2015)'
_diffrn_ambient_environment N~2~
_diffrn_ambient_temperature 100.00(10)
_diffrn_detector 'CCD plate'
_diffrn_detector_type HyPix
_diffrn_measured_fraction_theta_full 1.000
_diffrn_measured_fraction_theta_max 0.960
_diffrn_measurement_details
;
List of Runs (angles in degrees, time in seconds):

  # Type    Start    End  Width  t~exp~   \w     \q     \k     \f   Frames
#--------------------------------------------------------------------------
  1  \w    -82.00 -47.00   0.50    0.20    --  -98.50 111.00 -30.00   70
  2  \w    -41.00 -15.00   0.50    0.20    --  -98.50 111.00 -30.00   52
  3  \w      2.00  75.00   0.50    0.05    --   37.97  77.00-180.00  146
  4  \w     81.00 116.00   0.50    0.05    --   37.97  77.00-180.00   70
  5  \w     84.00 176.00   0.50    0.20    --  112.45  59.00-130.00  184
  6  \w     90.00 117.00   0.50    0.05    --   37.97  77.00 120.00   54
  7  \w     25.00  77.00   0.50    0.05    --   37.97  77.00 120.00  104
  8  \w     16.00  95.00   0.50    0.05    --   37.97  57.00   0.00  158
  9  \w      2.00  54.00   0.50    0.05    --   37.97  77.00 -60.00  104
 10  \w     15.00  66.00   0.50    0.05    --   37.97  59.00-130.00  102
 11  \w    -82.00 -10.00   0.50    0.05    --  -37.97 -57.00  30.00  144
 12  \w   -108.00 -82.00   0.50    0.05    --  -37.97 -59.00  89.00   52
 13  \w    -50.00  -9.00   0.50    0.05    --  -37.97 -57.00 120.00   82
 14  \w    -61.00  -3.00   0.50    0.05    --  -37.97 -77.00 -60.00  116
 15  \w   -114.00 -83.00   0.50    0.05    --  -37.97 -77.00 -60.00   62
 16  \w    -85.00 -60.00   0.50    0.20    --  -98.50 -77.00-120.00   50
 17  \w   -115.00 -62.00   0.50    0.20    --  -98.50 -72.00 -82.63  106
 18  \w   -172.00 -65.00   0.50    0.20    --  -98.50 -64.00 -63.00  214
 19  \w   -131.00 -65.00   0.50    0.20    --  -98.50 -67.00   6.15  132
 20  \w   -160.00 -60.00   0.50    0.20    --  -98.50 -77.00  30.00  200
 21  \w   -176.00-141.00   0.50    0.20    --  -98.50 -76.00  93.88   70
 22  \w   -172.00-101.00   0.50    0.20    --  -98.50 -59.00  89.00  142
 23  \w   -123.00 -61.00   0.50    0.20    --  -98.50 -76.00  93.88  124
 24  \w    -99.00 -60.00   0.50    0.20    --  -98.50 -77.00 -90.00   78
 25  \w   -129.00-103.00   0.50    0.20    --  -98.50 -77.00-120.00   52
 26  \w   -168.00-125.00   0.50    0.20    --  -98.50 -77.00-150.00   86
 27  \w   -174.00-116.00   0.50    0.20    --  -98.50 -77.00 -90.00  116
 28  \w   -174.00 -62.00   0.50    0.20    --  -98.50 -73.00 -17.89  224
 29  \w   -162.00-111.00   0.50    0.20    --  -98.50 -79.00 113.00  102
 30  \w   -160.00 -59.00   0.50    0.20    --  -98.50 -80.00 138.55  202
 31  \w    -93.00 -59.00   0.50    0.20    --  -98.50 -79.00 113.00   68
 32  \w   -143.00 -60.00   0.50    0.20    --  -98.50 -77.00   0.00  166
 33  \w    -89.00 -61.00   0.50    0.20    --  -98.50 -74.00-110.73   56
 34  \w   -152.00 -60.00   0.50    0.20    --  -98.50 -78.00-168.72  184
 35  \w   -173.00-123.00   0.50    0.20    --  -98.50 -74.00-110.73  100
 36  \w   -177.00-149.00   0.50    0.20    --  -98.50 -77.00   0.00   56
 37  \w   -174.00 -61.00   0.50    0.20    --  -98.50 -74.00  69.69  226
 38  \w   -108.00 -62.00   0.50    0.20    --  -98.50 -72.00  33.40   92
 39  \w   -146.00-115.00   0.50    0.20    --  -98.50 -72.00  33.40   62
 40  \w   -102.00 -60.00   0.50    0.20    --  -98.50 -77.00 -39.80   84
 41  \w    -85.00 -60.00   0.50    0.20    --  -98.50 -77.00 -60.00   50
 42  \w    -85.00 -60.00   0.50    0.20    --  -98.50 -77.00 -24.58   50
 43  \w   -136.00-111.00   0.50    0.20    --  -98.50 -77.00 -60.00   50
 44  \w   -170.00-145.00   0.50    0.20    --  -98.50 -77.00 -60.00   50
 45  \w   -116.00 -60.00   0.50    0.20    --  -98.50 -77.00-150.00  112
 46  \w    -83.00 -58.00   0.50    0.20    --  -98.50 -82.00-127.83   50
 47  \w   -177.00-114.00   0.50    0.20    --  -98.50 -82.00-127.83  126
 48  \w   -129.00-103.00   0.50    0.20    --  -98.50 -83.00  59.93   52
 49  \w   -154.00-128.00   0.50    0.20    --  -98.50 -81.00 164.36   52
 50  \w   -166.00-141.00   0.50    0.20    --  -98.50 -81.00 175.87   50
 51  \w   -157.00 -90.00   0.50    0.20    --  -98.50 -83.00 155.70  134
 52  \w   -103.00 -58.00   0.50    0.20    --  -98.50 -81.00 175.87   90
 53  \w    -83.00 -58.00   0.50    0.20    --  -98.50 -81.00 164.36   50
 54  \w    -87.00 -59.00   0.50    0.20    --  -98.50 -83.00 155.70   56
 55  \w    -83.00 -58.00   0.50    0.20    --  -98.50 -83.00  59.93   50
 56  \w    -73.00 -16.00   0.50    0.05    --  -37.97 -77.00  30.00  114
 57  \w    -76.00 -42.00   0.50    0.20    --  -98.50  59.00-130.00   68
 58  \w    -68.00  32.00   0.50    0.05    --  -37.97  59.00-130.00  200
 59  \w     71.00 103.00   0.50    0.05    --   37.97  59.00-130.00   64
 60  \w     44.00  70.00   0.50    0.20    --  112.45 -77.00-180.00   52
 61  \w     76.00 135.00   0.50    0.20    --  112.45 -77.00-180.00  118
 62  \w     41.00  89.00   0.50    0.20    --  112.45 -59.00  89.00   96
 63  \w      8.00  34.00   0.50    0.05    --   37.97 -59.00  89.00   52
 64  \w    -18.00   7.00   0.50   10.00    --    0.00 -59.00  89.00   50
 65  \w   -115.00 -60.00   0.50    0.05    --  -37.97 -57.00 120.00  110
 66  \w    -38.00   0.00   0.50    0.05    --   37.97 -59.00  89.00   76
 67  \w     33.00 110.00   0.50    0.20    --  112.45-111.00   0.00  154
 68  \w     61.00 108.00   0.50    0.20    --  112.45 -94.00  90.00   94
 69  \w     37.00 107.00   0.50    0.20    --  112.45-111.00  90.00  140
 70  \w     43.00  90.00   0.50    0.20    --  112.45-111.00 -60.00   94
 71  \w     28.00 105.00   0.50    0.20    --  112.45 -94.00-180.00  154
 72  \w    -11.00  14.00   0.50    0.05    --   37.97  99.00 -73.88   50
 73  \w     70.00 124.00   0.50    0.05    --   37.97 178.00-120.00  108
 74  \w     60.00 126.00   0.50    0.05    --   37.97 178.00   0.00  132
 75  \w     74.00 112.00   0.50    0.05    --   37.97 178.00 120.00   76
 76  \w     70.00 110.00   0.50    0.05    --   37.97 178.00 150.00   80
;
_diffrn_measurement_device 'four-circle diffractometer'
_diffrn_measurement_device_type 'XtaLAB Synergy, Dualflex, HyPix'
_diffrn_measurement_method '\w scans'
_diffrn_orient_matrix_type 'CrysAlisPro convention (1999,Acta A55,543-557)'
_diffrn_orient_matrix_UB_11 -0.1174106000
_diffrn_orient_matrix_UB_12 -0.0822094000
_diffrn_orient_matrix_UB_13 -0.0649411000
_diffrn_orient_matrix_UB_21 -0.1335719000
_diffrn_orient_matrix_UB_22 0.1104061000
_diffrn_orient_matrix_UB_23 0.0248175000
_diffrn_orient_matrix_UB_31 0.0444645000
_diffrn_orient_matrix_UB_32 0.1143146000
_diffrn_orient_matrix_UB_33 -0.0706705000
_diffrn_radiation_monochromator mirror
_diffrn_radiation_probe x-ray
_diffrn_radiation_type CuK\a
_diffrn_radiation_wavelength 1.54184
_diffrn_reflns_av_R_equivalents 0.0351
_diffrn_reflns_av_unetI/netI 0.0243
_diffrn_reflns_Laue_measured_fraction_full 1.000
_diffrn_reflns_Laue_measured_fraction_max 0.960
_diffrn_reflns_limit_h_max 10
_diffrn_reflns_limit_h_min -10
_diffrn_reflns_limit_k_max 10
_diffrn_reflns_limit_k_min -10
_diffrn_reflns_limit_l_max 18
_diffrn_reflns_limit_l_min -19
_diffrn_reflns_number 21426
_diffrn_reflns_point_group_measured_fraction_full 0.998
_diffrn_reflns_point_group_measured_fraction_max 0.935
_diffrn_reflns_theta_full 67.684
_diffrn_reflns_theta_max 73.984
_diffrn_reflns_theta_min 2.843
_diffrn_source 'micro-focus sealed X-ray tube'
_diffrn_source_type 'PhotonJet (Cu) X-ray Source'
_exptl_absorpt_coefficient_mu 0.741
_exptl_absorpt_correction_T_max 1.00000
_exptl_absorpt_correction_T_min 0.89037
_exptl_absorpt_correction_type multi-scan
_exptl_absorpt_process_details
;
CrysAlisPro 1.171.39.34b (Rigaku Oxford Diffraction, 2017)
Empirical absorption correction using spherical harmonics,
 implemented in SCALE3 ABSPACK scaling algorithm.
;
_exptl_crystal_colour 'clear yellowish yellow'
_exptl_crystal_colour_lustre clear
_exptl_crystal_colour_modifier yellowish
_exptl_crystal_colour_primary yellow
_exptl_crystal_density_diffrn 1.260
_exptl_crystal_description needle
_exptl_crystal_F_000 456
_exptl_crystal_size_max 0.3
_exptl_crystal_size_mid 0.2
_exptl_crystal_size_min 0.1
_refine_diff_density_max 0.121
_refine_diff_density_min -0.174
_refine_diff_density_rms 0.037
_refine_ls_abs_structure_details
;
 Flack x determined using 1859 quotients [(I+)-(I-)]/[(I+)+(I-)]
 (Parsons, Flack and Wagner, Acta Cryst. B69 (2013) 249-259).
;
_refine_ls_abs_structure_Flack -0.08(6)
_refine_ls_extinction_method none
_refine_ls_goodness_of_fit_ref 1.040
_refine_ls_hydrogen_treatment constr
_refine_ls_matrix_type full
_refine_ls_number_parameters 285
_refine_ls_number_reflns 4277
_refine_ls_number_restraints 1
_refine_ls_restrained_S_all 1.039
_refine_ls_R_factor_all 0.0284
_refine_ls_R_factor_gt 0.0278
_refine_ls_shift/su_max 0.000
_refine_ls_shift/su_mean 0.000
_refine_ls_structure_factor_coef Fsqd
_refine_ls_weighting_details 'w=1/[\s^2^(Fo^2^)+(0.0446P)^2^+0.0983P] where P=(Fo^2^+2Fc^2^)/3'
_refine_ls_weighting_scheme calc
_refine_ls_wR_factor_gt 0.0717
_refine_ls_wR_factor_ref 0.0723
_reflns_Friedel_coverage 0.820
_reflns_Friedel_fraction_full 0.996
_reflns_Friedel_fraction_max 0.906
_reflns_number_gt 4190
_reflns_number_total 4277
_reflns_threshold_expression 'I > 2\s(I)'
_cod_data_source_file d1sc06757e3.cif
_cod_data_source_block ganshaol
_cod_depositor_comments 'Adding full bibliography for 1566331.cif.'
_cod_database_code 1566331
_shelx_shelxl_version_number 2014/7
_shelx_space_group_comment
;
The symmetry employed for this shelxl refinement is uniquely defined
by the following loop, which should always be used as a source of
symmetry information in preference to the above space-group names.
They are only intended as comments.
;
_shelx_estimated_absorpt_t_max 0.930
_shelx_estimated_absorpt_t_min 0.808
_reflns_odcompleteness_completeness 100.00
_reflns_odcompleteness_iscentric 1
_reflns_odcompleteness_theta 66.97
_olex2_refinement_description
;
1. Fixed Uiso
 At 1.2 times of:
  All C(H) groups, All C(H,H) groups
 At 1.5 times of:
  All C(H,H,H) groups
2.a Ternary CH refined with riding coordinates:
 C22(H22), C26(H26), C23(H23), C28(H28)
2.b Secondary CH2 refined with riding coordinates:
 C27(H27A,H27B), C25(H25A,H25B), C24(H24A,H24B)
2.c Aromatic/amide H refined with riding coordinates:
 C4(H4), C1(H1), C3(H3), C2(H2)
2.d Idealised Me refined as rotating group:
 C14(H14A,H14B,H14C), C18(H18A,H18B,H18C), C31(H31A,H31B,H31C), C29(H29A,H29B,
 H29C), C30(H30A,H30B,H30C)
;
_olex2_submission_special_instructions 'No special instructions were received'
_oxdiff_exptl_absorpt_empirical_details
;
Empirical correction (ABSPACK) includes:
- Absorption correction using spherical harmonics
- Frame scaling
;
_oxdiff_exptl_absorpt_empirical_full_max 1.216
_oxdiff_exptl_absorpt_empirical_full_min 0.808

loop_
_space_group_symop_operation_xyz
'x, y, z'
'-x, y+1/2, -z'

loop_
_atom_site_label
_atom_site_type_symbol
_atom_site_fract_x
_atom_site_fract_y
_atom_site_fract_z
_atom_site_U_iso_or_equiv
_atom_site_adp_type
_atom_site_occupancy
_atom_site_site_symmetry_order
_atom_site_calc_flag
_atom_site_refinement_flags_posn
_atom_site_refinement_flags_adp
_atom_site_refinement_flags_occupancy
_atom_site_disorder_assembly
_atom_site_disorder_group
O21 O 0.33884(13) 0.53887(14) 0.25779(7) 0.0211(2) Uani 1 1 d . . . . .
O13 O 0.82440(14) 0.03724(14) 0.45834(7) 0.0239(3) Uani 1 1 d . . . . .
O17 O 0.66543(14) 0.57287(13) 0.37602(7) 0.0239(3) Uani 1 1 d . . . . .
O20 O 0.50760(14) 0.54556(15) 0.15061(7) 0.0264(3) Uani 1 1 d . . . . .
O16 O 0.47386(14) 0.45905(15) 0.44895(7) 0.0258(3) Uani 1 1 d . . . . .
O12 O 0.76723(15) 0.28329(14) 0.49285(8) 0.0267(3) Uani 1 1 d . . . . .
N10 N 0.66037(16) 0.05611(16) 0.31035(9) 0.0200(3) Uani 1 1 d . . . . .
C15 C 0.56857(18) 0.45653(19) 0.39442(10) 0.0198(3) Uani 1 1 d . . . . .
C9 C 0.65993(19) 0.18069(19) 0.35922(11) 0.0192(3) Uani 1 1 d . . . . .
C19 C 0.45768(19) 0.48589(19) 0.21329(10) 0.0201(3) Uani 1 1 d . . . . .
C11 C 0.75410(19) 0.17387(19) 0.44488(11) 0.0200(3) Uani 1 1 d . . . . .
C4 C 0.5822(2) -0.0740(2) 0.17944(11) 0.0233(3) Uani 1 1 d . . . . .
H4 H 0.6249 -0.1658 0.2025 0.028 Uiso 1 1 calc R . . . .
C5 C 0.58813(18) 0.06386(19) 0.22961(10) 0.0203(3) Uani 1 1 d . . . . .
C7 C 0.52269(19) 0.33496(19) 0.24961(10) 0.0196(3) Uani 1 1 d . . . . .
C8 C 0.58509(19) 0.32307(18) 0.33314(10) 0.0190(3) Uani 1 1 d . . . . .
C1 C 0.4530(2) 0.2016(2) 0.10865(11) 0.0238(4) Uani 1 1 d . . . . .
H1 H 0.4103 0.2923 0.0844 0.029 Uiso 1 1 calc R . . . .
C6 C 0.5216(2) 0.2030(2) 0.19430(11) 0.0209(3) Uani 1 1 d . . . . .
C22 C 0.2485(2) 0.6727(2) 0.22143(11) 0.0222(3) Uani 1 1 d . . . . .
H22 H 0.2958 0.7077 0.1689 0.027 Uiso 1 1 calc R . . . .
C3 C 0.5140(2) -0.0723(2) 0.09760(11) 0.0259(4) Uani 1 1 d . . . . .
H3 H 0.5098 -0.1631 0.0652 0.031 Uiso 1 1 calc R . . . .
C2 C 0.4496(2) 0.0667(2) 0.06159(11) 0.0265(4) Uani 1 1 d . . . . .
H2 H 0.4046 0.0667 0.0055 0.032 Uiso 1 1 calc R . . . .
C27 C 0.2588(2) 0.8024(2) 0.28771(11) 0.0234(3) Uani 1 1 d . . . . .
H27A H 0.3693 0.8307 0.3003 0.028 Uiso 1 1 calc R . . . .
H27B H 0.2161 0.7665 0.3406 0.028 Uiso 1 1 calc R . . . .
C26 C 0.1648(2) 0.9452(2) 0.25392(12) 0.0278(4) Uani 1 1 d . . . . .
H26 H 0.2142 0.9835 0.2027 0.033 Uiso 1 1 calc R . . . .
C23 C 0.0778(2) 0.6195(2) 0.19948(11) 0.0263(4) Uani 1 1 d . . . . .
H23 H 0.0319 0.5903 0.2534 0.032 Uiso 1 1 calc R . . . .
C28 C 0.0660(2) 0.4771(2) 0.13945(13) 0.0323(4) Uani 1 1 d . . . . .
H28 H 0.1441 0.4013 0.1628 0.039 Uiso 1 1 calc R . . . .
C14 C 0.9114(2) 0.0192(2) 0.54106(11) 0.0292(4) Uani 1 1 d . . . . .
H14A H 0.9792 -0.0703 0.5397 0.044 Uiso 1 1 calc GR . . . .
H14B H 0.8377 0.0060 0.5850 0.044 Uiso 1 1 calc GR . . . .
H14C H 0.9751 0.1101 0.5533 0.044 Uiso 1 1 calc GR . . . .
C18 C 0.6536(3) 0.7088(2) 0.43047(12) 0.0307(4) Uani 1 1 d . . . . .
H18A H 0.7163 0.7915 0.4089 0.046 Uiso 1 1 calc GR . . . .
H18B H 0.6922 0.6838 0.4881 0.046 Uiso 1 1 calc GR . . . .
H18C H 0.5444 0.7410 0.4304 0.046 Uiso 1 1 calc GR . . . .
C31 C 0.1715(2) 1.0745(2) 0.32083(13) 0.0345(4) Uani 1 1 d . . . . .
H31A H 0.1206 1.0403 0.3709 0.052 Uiso 1 1 calc GR . . . .
H31B H 0.1176 1.1646 0.2973 0.052 Uiso 1 1 calc GR . . . .
H31C H 0.2805 1.0999 0.3365 0.052 Uiso 1 1 calc GR . . . .
C25 C -0.0065(2) 0.8977(2) 0.22729(13) 0.0331(4) Uani 1 1 d . . . . .
H25A H -0.0599 0.8677 0.2781 0.040 Uiso 1 1 calc R . . . .
H25B H -0.0626 0.9862 0.2015 0.040 Uiso 1 1 calc R . . . .
C24 C -0.0137(2) 0.7631(3) 0.16340(13) 0.0332(4) Uani 1 1 d . . . . .
H24A H 0.0314 0.7960 0.1106 0.040 Uiso 1 1 calc R . . . .
H24B H -0.1240 0.7351 0.1497 0.040 Uiso 1 1 calc R . . . .
C29 C 0.1077(3) 0.5118(3) 0.04718(13) 0.0431(5) Uani 1 1 d . . . . .
H29A H 0.0273 0.5775 0.0199 0.065 Uiso 1 1 calc GR . . . .
H29B H 0.1130 0.4162 0.0157 0.065 Uiso 1 1 calc GR . . . .
H29C H 0.2088 0.5634 0.0481 0.065 Uiso 1 1 calc GR . . . .
C30 C -0.0980(3) 0.3992(3) 0.14037(17) 0.0471(6) Uani 1 1 d . . . . .
H30A H -0.1181 0.3707 0.1983 0.071 Uiso 1 1 calc GR . . . .
H30B H -0.0999 0.3079 0.1049 0.071 Uiso 1 1 calc GR . . . .
H30C H -0.1785 0.4704 0.1185 0.071 Uiso 1 1 calc GR . . . .

loop_
_atom_site_aniso_label
_atom_site_aniso_U_11
_atom_site_aniso_U_22
_atom_site_aniso_U_33
_atom_site_aniso_U_23
_atom_site_aniso_U_13
_atom_site_aniso_U_12
O21 0.0229(5) 0.0205(6) 0.0200(5) 0.0033(5) 0.0025(4) 0.0036(5)
O13 0.0274(6) 0.0212(6) 0.0226(5) -0.0006(5) -0.0024(4) 0.0050(5)
O17 0.0314(6) 0.0161(6) 0.0241(5) -0.0020(5) 0.0020(5) -0.0034(5)
O20 0.0337(6) 0.0220(6) 0.0244(6) 0.0047(5) 0.0083(5) 0.0052(5)
O16 0.0317(6) 0.0233(6) 0.0232(6) -0.0003(5) 0.0071(5) 0.0021(5)
O12 0.0354(7) 0.0194(6) 0.0244(6) -0.0029(5) -0.0043(5) -0.0001(5)
N10 0.0214(6) 0.0165(6) 0.0222(6) -0.0006(6) 0.0033(5) -0.0002(5)
C15 0.0241(7) 0.0156(7) 0.0192(7) 0.0014(6) -0.0023(6) 0.0016(6)
C9 0.0202(7) 0.0161(8) 0.0218(8) 0.0001(6) 0.0043(6) -0.0019(6)
C19 0.0227(7) 0.0187(8) 0.0187(7) -0.0013(6) 0.0003(6) -0.0001(6)
C11 0.0200(7) 0.0177(8) 0.0227(8) 0.0009(7) 0.0032(6) -0.0014(6)
C4 0.0263(8) 0.0185(8) 0.0256(8) -0.0017(7) 0.0061(6) 0.0002(6)
C5 0.0207(7) 0.0185(8) 0.0221(7) -0.0010(7) 0.0041(6) -0.0006(6)
C7 0.0204(7) 0.0170(7) 0.0219(8) 0.0008(7) 0.0042(6) -0.0004(6)
C8 0.0208(7) 0.0159(8) 0.0207(7) 0.0002(6) 0.0037(6) -0.0019(6)
C1 0.0293(8) 0.0204(8) 0.0218(8) 0.0005(7) 0.0017(7) -0.0001(6)
C6 0.0220(7) 0.0190(8) 0.0220(8) -0.0002(6) 0.0046(6) -0.0012(6)
C22 0.0241(8) 0.0222(8) 0.0204(7) 0.0042(7) 0.0023(6) 0.0067(6)
C3 0.0326(9) 0.0218(8) 0.0240(8) -0.0061(7) 0.0078(7) -0.0037(7)
C2 0.0342(9) 0.0269(9) 0.0185(7) -0.0007(7) 0.0026(6) -0.0034(7)
C27 0.0257(8) 0.0224(9) 0.0224(8) 0.0026(7) 0.0034(6) 0.0006(7)
C26 0.0309(9) 0.0242(9) 0.0289(9) 0.0049(7) 0.0082(7) 0.0066(7)
C23 0.0247(8) 0.0306(9) 0.0236(8) 0.0004(7) 0.0006(6) 0.0040(7)
C28 0.0268(8) 0.0337(10) 0.0355(10) -0.0061(8) -0.0038(7) 0.0028(8)
C14 0.0309(9) 0.0292(9) 0.0265(8) -0.0008(8) -0.0066(7) 0.0078(7)
C18 0.0450(11) 0.0159(8) 0.0302(9) -0.0062(7) -0.0042(8) -0.0014(7)
C31 0.0381(10) 0.0251(10) 0.0414(10) -0.0013(8) 0.0108(8) 0.0033(8)
C25 0.0301(9) 0.0318(10) 0.0376(10) 0.0019(8) 0.0041(7) 0.0116(8)
C24 0.0268(9) 0.0390(11) 0.0331(10) -0.0005(8) -0.0034(7) 0.0105(8)
C29 0.0432(11) 0.0537(14) 0.0314(10) -0.0138(10) -0.0049(8) 0.0051(10)
C30 0.0314(10) 0.0464(13) 0.0624(14) -0.0138(12) -0.0045(10) -0.0037(9)

loop_
_atom_type_symbol
_atom_type_description
_atom_type_scat_dispersion_real
_atom_type_scat_dispersion_imag
_atom_type_scat_source
C C 0.0181 0.0091 'International Tables Vol C Tables 4.2.6.8 and 6.1.1.4'
H H 0.0000 0.0000 'International Tables Vol C Tables 4.2.6.8 and 6.1.1.4'
N N 0.0311 0.0180 'International Tables Vol C Tables 4.2.6.8 and 6.1.1.4'
O O 0.0492 0.0322 'International Tables Vol C Tables 4.2.6.8 and 6.1.1.4'

loop_
_geom_angle_atom_site_label_1
_geom_angle_atom_site_label_2
_geom_angle_atom_site_label_3
_geom_angle
_geom_angle_site_symmetry_1
_geom_angle_site_symmetry_3
_geom_angle_publ_flag
C19 O21 C22 116.99(12) . . ?
C11 O13 C14 115.48(13) . . ?
C15 O17 C18 114.43(14) . . ?
C9 N10 C5 118.45(14) . . ?
O17 C15 C8 110.73(13) . . ?
O16 C15 O17 125.50(16) . . ?
O16 C15 C8 123.64(15) . . ?
N10 C9 C11 117.33(14) . . ?
N10 C9 C8 123.63(15) . . ?
C8 C9 C11 118.89(14) . . ?
O21 C19 C7 111.51(13) . . ?
O20 C19 O21 126.07(15) . . ?
O20 C19 C7 122.40(15) . . ?
O13 C11 C9 112.21(14) . . ?
O12 C11 O13 125.00(15) . . ?
O12 C11 C9 122.74(15) . . ?
C3 C4 C5 120.17(16) . . ?
N10 C5 C4 117.68(15) . . ?
N10 C5 C6 122.75(14) . . ?
C6 C5 C4 119.57(14) . . ?
C8 C7 C19 121.81(14) . . ?
C8 C7 C6 119.96(15) . . ?
C6 C7 C19 118.21(14) . . ?
C9 C8 C15 122.19(14) . . ?
C7 C8 C15 119.83(14) . . ?
C7 C8 C9 117.95(15) . . ?
C2 C1 C6 120.17(16) . . ?
C5 C6 C7 116.86(14) . . ?
C5 C6 C1 118.95(15) . . ?
C1 C6 C7 124.14(15) . . ?
O21 C22 C27 107.92(13) . . ?
O21 C22 C23 107.89(14) . . ?
C27 C22 C23 112.61(14) . . ?
C4 C3 C2 120.50(16) . . ?
C1 C2 C3 120.63(15) . . ?
C22 C27 C26 110.45(14) . . ?
C31 C26 C27 110.77(15) . . ?
C31 C26 C25 111.92(15) . . ?
C25 C26 C27 109.56(15) . . ?
C22 C23 C28 113.41(14) . . ?
C22 C23 C24 106.39(15) . . ?
C28 C23 C24 113.91(15) . . ?
C29 C28 C23 113.86(17) . . ?
C29 C28 C30 110.76(17) . . ?
C30 C28 C23 111.37(17) . . ?
C24 C25 C26 112.14(15) . . ?
C25 C24 C23 111.89(15) . . ?

loop_
_geom_bond_atom_site_label_1
_geom_bond_atom_site_label_2
_geom_bond_distance
_geom_bond_site_symmetry_2
_geom_bond_publ_flag
O21 C19 1.334(2) . ?
O21 C22 1.4737(19) . ?
O13 C11 1.327(2) . ?
O13 C14 1.4490(19) . ?
O17 C15 1.334(2) . ?
O17 C18 1.452(2) . ?
O20 C19 1.203(2) . ?
O16 C15 1.202(2) . ?
O12 C11 1.203(2) . ?
N10 C9 1.315(2) . ?
N10 C5 1.363(2) . ?
C15 C8 1.506(2) . ?
C9 C11 1.509(2) . ?
C9 C8 1.425(2) . ?
C19 C7 1.506(2) . ?
C4 C5 1.420(2) . ?
C4 C3 1.364(3) . ?
C5 C6 1.418(2) . ?
C7 C8 1.375(2) . ?
C7 C6 1.425(2) . ?
C1 C6 1.419(2) . ?
C1 C2 1.372(3) . ?
C22 C27 1.519(2) . ?
C22 C23 1.527(2) . ?
C3 C2 1.414(3) . ?
C27 C26 1.537(2) . ?
C26 C31 1.523(3) . ?
C26 C25 1.531(3) . ?
C23 C28 1.541(3) . ?
C23 C24 1.543(3) . ?
C28 C29 1.530(3) . ?
C28 C30 1.536(3) . ?
C25 C24 1.526(3) . ?
